data_2209532
loop_
_publ_author_name
'Ulrike E. I. Horvath'
'Helgard G. Raubenheimer'

_publ_section_title
;
 A third polymorph of
 (2-thiazolidinethionato)(triphenylphosphine)gold(I)
;
_journal_coeditor_code HG2050
_journal_issue 7
_journal_name_full 'Acta Crystallographica Section E'
_journal_page_first m1644
_journal_page_last m1645
_journal_paper_doi 10.1107/S1600536806023178
_journal_volume 62
_journal_year 2006
_chemical_formula_iupac '[Au (C3 H4 N S2) (C18 H15 P)]'
_chemical_formula_moiety 'C21 H19 Au N P S2'
_chemical_formula_sum 'C21 H19 Au N P S2'
_chemical_formula_weight 577.43
_chemical_name_systematic
;
(2-thiolidinethionato)(triphenylphosphine)gold(I)
;
_space_group_IT_number 2
_symmetry_cell_setting triclinic
_symmetry_space_group_name_Hall '-P 1'
_symmetry_space_group_name_H-M 'P -1'
_atom_sites_solution_hydrogens geom
_atom_sites_solution_primary direct
_atom_sites_solution_secondary difmap
_audit_creation_method SHELXL-97
_cell_angle_alpha 71.411(2)
_cell_angle_beta 75.984(2)
_cell_angle_gamma 68.848(2)
_cell_formula_units_Z 2
_cell_length_a 8.2258(11)
_cell_length_b 11.0179(15)
_cell_length_c 12.1641(17)
_cell_measurement_reflns_used 3099
_cell_measurement_temperature 100(2)
_cell_measurement_theta_max 24.877
_cell_measurement_theta_min 2.683
_cell_volume 964.4(2)
_computing_cell_refinement 'SAINT (Bruker, 2002)'
_computing_data_collection 'SMART (Bruker, 2001)'
_computing_data_reduction SAINT
_computing_molecular_graphics
;
X-SEED (Atwood & Barbour, 2003; Barbour, 2001)
;
_computing_publication_material
;
X-SEED
;
_computing_structure_refinement 'SHELXL97 (Sheldrick, 1997)'
_computing_structure_solution 'SHELXS97 (Sheldrick, 1997)'
_diffrn_ambient_temperature 100(2)
_diffrn_measured_fraction_theta_full 0.992
_diffrn_measured_fraction_theta_max 0.992
_diffrn_measurement_device_type 'Bruker APEX CCD area-detector'
_diffrn_measurement_method \w
_diffrn_radiation_monochromator graphite
_diffrn_radiation_source 'fine-focus sealed tube'
_diffrn_radiation_type MoK\a
_diffrn_radiation_wavelength 0.71073
_diffrn_reflns_av_R_equivalents 0.0407
_diffrn_reflns_av_sigmaI/netI 0.0529
_diffrn_reflns_limit_h_max 10
_diffrn_reflns_limit_h_min -10
_diffrn_reflns_limit_k_max 13
_diffrn_reflns_limit_k_min -13
_diffrn_reflns_limit_l_max 15
_diffrn_reflns_limit_l_min -15
_diffrn_reflns_number 10322
_diffrn_reflns_theta_full 26.42
_diffrn_reflns_theta_max 26.42
_diffrn_reflns_theta_min 1.78
_diffrn_standards_number 0
_exptl_absorpt_coefficient_mu 7.932
_exptl_absorpt_correction_T_max 0.386
_exptl_absorpt_correction_T_min 0.304915
_exptl_absorpt_correction_type multi-scan
_exptl_absorpt_process_details '(SADABS; Blessing, 1995)'
_exptl_crystal_colour colourless
_exptl_crystal_density_diffrn 1.988
_exptl_crystal_density_method 'not measured'
_exptl_crystal_description block
_exptl_crystal_F_000 556
_exptl_crystal_size_max 0.14
_exptl_crystal_size_mid 0.12
_exptl_crystal_size_min 0.12
_refine_diff_density_max 1.772
_refine_diff_density_min -2.149
_refine_ls_extinction_method none
_refine_ls_goodness_of_fit_ref 1.111
_refine_ls_hydrogen_treatment constr
_refine_ls_matrix_type full
_refine_ls_number_parameters 223
_refine_ls_number_reflns 3924
_refine_ls_number_restraints 0
_refine_ls_restrained_S_all 1.111
_refine_ls_R_factor_all 0.0475
_refine_ls_R_factor_gt 0.0413
_refine_ls_shift/su_max 0.000
_refine_ls_shift/su_mean 0.000
_refine_ls_structure_factor_coef Fsqd
_refine_ls_weighting_details 'calc w=1/[\s^2^(Fo^2^)+(0.0333P)^2^+4.2376P] where P=(Fo^2^+2Fc^2^)/3'
_refine_ls_weighting_scheme calc
_refine_ls_wR_factor_gt 0.0857
_refine_ls_wR_factor_ref 0.0880
_reflns_number_gt 3596
_reflns_number_total 3924
_reflns_threshold_expression I>2\s(I)
_cod_data_source_file hg2050.cif
_cod_data_source_block I
_cod_database_code 2209532
_cod_database_fobs_code 2209532

loop_
_symmetry_equiv_pos_as_xyz
'x, y, z'
'-x, -y, -z'

loop_
_atom_site_type_symbol
_atom_site_label
_atom_site_fract_x
_atom_site_fract_y
_atom_site_fract_z
_atom_site_U_iso_or_equiv
_atom_site_adp_type
_atom_site_calc_flag
_atom_site_refinement_flags
_atom_site_occupancy
Au Au1 0.68572(3) -0.08864(3) 0.33473(2) 0.01647(10) Uani d . 1
S S1 0.7178(2) -0.30767(18) 0.34123(16) 0.0238(4) Uani d . 1
S S2 0.5184(4) -0.1312(3) 0.1413(3) 0.0604(8) Uani d . 1
P P1 0.6579(2) 0.12896(18) 0.31476(15) 0.0160(4) Uani d . 1
N N1 0.5671(9) -0.3826(6) 0.2131(6) 0.0278(15) Uani d . 1
C C1 0.5955(10) -0.2849(8) 0.2321(7) 0.0256(17) Uani d . 1
C C3 0.4686(13) -0.3331(9) 0.1149(8) 0.044(2) Uani d . 1
H H4 0.3689 -0.3703 0.1354 0.052 Uiso calc R 1
H H3 0.5460 -0.3627 0.0460 0.052 Uiso calc R 1
C C2 0.4003(15) -0.1823(10) 0.0857(9) 0.060(3) Uani d . 1
H H1 0.2747 -0.1521 0.1195 0.072 Uiso calc R 1
H H2 0.4106 -0.1446 -0.0003 0.072 Uiso calc R 1
C C10 0.7257(9) 0.1630(7) 0.4302(6) 0.0173(14) Uani d . 1
C C11 0.7409(9) 0.2880(7) 0.4212(6) 0.0225(16) Uani d . 1
H H11 0.7153 0.3591 0.3527 0.027 Uiso calc R 1
C C12 0.7928(10) 0.3084(8) 0.5116(7) 0.0269(17) Uani d . 1
H H12 0.7996 0.3945 0.5060 0.032 Uiso calc R 1
C C13 0.8354(9) 0.2038(8) 0.6110(6) 0.0241(9) Uani d . 1
H H13 0.8747 0.2175 0.6721 0.029 Uiso calc R 1
C C14 0.8202(9) 0.0807(8) 0.6202(6) 0.0231(16) Uani d . 1
H H14 0.8476 0.0099 0.6887 0.028 Uiso calc R 1
C C15 0.7658(9) 0.0580(7) 0.5315(6) 0.0197(15) Uani d . 1
H H15 0.7556 -0.0276 0.5389 0.024 Uiso calc R 1
C C4 0.4324(9) 0.2380(7) 0.2991(6) 0.0175(14) Uani d . 1
C C9 0.3424(9) 0.2076(7) 0.2343(6) 0.0213(15) Uani d . 1
H H9 0.3970 0.1311 0.2031 0.026 Uiso calc R 1
C C8 0.1728(10) 0.2881(7) 0.2145(7) 0.0233(16) Uani d . 1
H H8 0.1134 0.2689 0.1672 0.028 Uiso calc R 1
C C7 0.0898(10) 0.3964(8) 0.2638(6) 0.0241(9) Uani d . 1
H H7 -0.0276 0.4499 0.2523 0.029 Uiso calc R 1
C C6 0.1779(9) 0.4264(7) 0.3293(7) 0.0257(17) Uani d . 1
H H6 0.1218 0.5021 0.3613 0.031 Uiso calc R 1
C C5 0.3483(10) 0.3468(7) 0.3491(6) 0.0220(16) Uani d . 1
H H5 0.4072 0.3665 0.3964 0.026 Uiso calc R 1
C C16 0.7853(9) 0.1945(7) 0.1775(6) 0.0157(14) Uani d . 1
C C17 0.7447(9) 0.3310(7) 0.1235(6) 0.0191(15) Uani d . 1
H H17 0.6478 0.3928 0.1579 0.023 Uiso calc R 1
C C18 0.8434(9) 0.3780(8) 0.0205(6) 0.0238(16) Uani d . 1
H H18 0.8133 0.4723 -0.0139 0.029 Uiso calc R 1
C C19 0.9868(9) 0.2921(8) -0.0357(6) 0.0241(9) Uani d . 1
H H19 1.0545 0.3254 -0.1068 0.029 Uiso calc R 1
C C20 1.0243(10) 0.1531(8) 0.0199(7) 0.0255(17) Uani d . 1
H H20 1.1183 0.0906 -0.0156 0.031 Uiso calc R 1
C C21 0.9269(9) 0.1053(7) 0.1253(6) 0.0184(15) Uani d . 1
H H21 0.9573 0.0115 0.1618 0.022 Uiso calc R 1

loop_
_atom_site_aniso_label
_atom_site_aniso_U_11
_atom_site_aniso_U_22
_atom_site_aniso_U_33
_atom_site_aniso_U_12
_atom_site_aniso_U_13
_atom_site_aniso_U_23
Au1 0.01576(15) 0.01199(14) 0.01947(15) -0.00216(10) -0.00269(10) -0.00345(10)
S1 0.0255(10) 0.0160(9) 0.0260(10) -0.0021(8) -0.0034(8) -0.0056(8)
S2 0.0514(17) 0.0564(17) 0.076(2) -0.0148(14) 0.0006(15) -0.0304(15)
P1 0.0157(9) 0.0162(9) 0.0159(9) -0.0041(7) -0.0022(7) -0.0047(7)
N1 0.035(4) 0.018(3) 0.030(4) -0.001(3) -0.007(3) -0.011(3)
C1 0.017(4) 0.025(4) 0.027(4) 0.000(3) 0.007(3) -0.011(3)
C3 0.056(6) 0.040(5) 0.031(5) -0.005(5) -0.012(4) -0.011(4)
C2 0.073(8) 0.047(6) 0.032(5) 0.017(5) -0.010(5) -0.012(5)
C10 0.014(3) 0.021(4) 0.018(4) -0.005(3) 0.001(3) -0.010(3)
C11 0.025(4) 0.023(4) 0.019(4) -0.009(3) -0.007(3) 0.002(3)
C12 0.025(4) 0.033(4) 0.029(4) -0.015(4) 0.002(3) -0.012(4)
C13 0.018(2) 0.031(2) 0.021(2) -0.0131(19) 0.0020(17) -0.0012(18)
C14 0.018(4) 0.031(4) 0.014(3) -0.002(3) -0.001(3) -0.005(3)
C15 0.017(4) 0.026(4) 0.018(4) -0.008(3) 0.000(3) -0.007(3)
C4 0.019(4) 0.017(3) 0.014(3) -0.006(3) -0.002(3) 0.000(3)
C9 0.022(4) 0.016(4) 0.023(4) 0.001(3) -0.003(3) -0.009(3)
C8 0.027(4) 0.018(4) 0.027(4) -0.009(3) -0.010(3) -0.002(3)
C7 0.018(2) 0.031(2) 0.021(2) -0.0131(19) 0.0020(17) -0.0012(18)
C6 0.019(4) 0.022(4) 0.034(4) -0.001(3) 0.000(3) -0.011(3)
C5 0.024(4) 0.025(4) 0.021(4) -0.008(3) -0.005(3) -0.010(3)
C16 0.015(3) 0.022(4) 0.012(3) -0.005(3) -0.003(3) -0.006(3)
C17 0.016(3) 0.022(4) 0.016(4) -0.003(3) -0.001(3) -0.004(3)
C18 0.020(4) 0.029(4) 0.018(4) -0.008(3) -0.001(3) -0.001(3)
C19 0.018(2) 0.031(2) 0.021(2) -0.0131(19) 0.0020(17) -0.0012(18)
C20 0.017(4) 0.038(5) 0.026(4) -0.008(3) 0.002(3) -0.019(4)
C21 0.018(4) 0.015(3) 0.025(4) -0.002(3) -0.009(3) -0.008(3)

loop_
_atom_type_symbol
_atom_type_description
_atom_type_scat_dispersion_real
_atom_type_scat_dispersion_imag
_atom_type_scat_source
C C 0.0033 0.0016 'International Tables Vol C Tables 4.2.6.8 and 6.1.1.4'
H H 0.0000 0.0000 'International Tables Vol C Tables 4.2.6.8 and 6.1.1.4'
Au Au -2.0133 8.8022 'International Tables Vol C Tables 4.2.6.8 and 6.1.1.4'
N N 0.0061 0.0033 'International Tables Vol C Tables 4.2.6.8 and 6.1.1.4'
P P 0.1023 0.0942 'International Tables Vol C Tables 4.2.6.8 and 6.1.1.4'
S S 0.1246 0.1234 'International Tables Vol C Tables 4.2.6.8 and 6.1.1.4'

loop_
_geom_angle_atom_site_label_1
_geom_angle_atom_site_label_2
_geom_angle_atom_site_label_3
_geom_angle
P1 Au1 S1 176.06(7)
C1 S1 Au1 102.1(3)
C2 S2 C1 92.9(5)
C10 P1 C4 107.6(3)
C10 P1 C16 106.6(3)
C4 P1 C16 103.3(3)
C10 P1 Au1 116.3(2)
C4 P1 Au1 111.7(2)
C16 P1 Au1 110.4(2)
C1 N1 C3 109.8(7)
N1 C1 S2 116.5(6)
N1 C1 S1 122.6(6)
S2 C1 S1 120.9(5)
N1 C3 C2 109.4(8)
N1 C3 H4 109.8
C2 C3 H4 109.8
N1 C3 H3 109.8
C2 C3 H3 109.8
H4 C3 H3 108.2
C3 C2 S2 107.5(7)
C3 C2 H1 110.2
S2 C2 H1 110.2
C3 C2 H2 110.2
S2 C2 H2 110.2
H1 C2 H2 108.5
C11 C10 C15 119.5(6)
C11 C10 P1 122.5(5)
C15 C10 P1 118.0(5)
C12 C11 C10 120.1(7)
C12 C11 H11 120.0
C10 C11 H11 120.0
C11 C12 C13 120.5(7)
C11 C12 H12 119.8
C13 C12 H12 119.8
C14 C13 C12 119.6(7)
C14 C13 H13 120.2
C12 C13 H13 120.2
C13 C14 C15 121.2(7)
C13 C14 H14 119.4
C15 C14 H14 119.4
C14 C15 C10 119.2(7)
C14 C15 H15 120.4
C10 C15 H15 120.4
C9 C4 C5 119.4(6)
C9 C4 P1 116.6(5)
C5 C4 P1 124.0(5)
C4 C9 C8 120.4(7)
C4 C9 H9 119.8
C8 C9 H9 119.8
C7 C8 C9 120.0(7)
C7 C8 H8 120.0
C9 C8 H8 120.0
C6 C7 C8 119.9(7)
C6 C7 H7 120.1
C8 C7 H7 120.1
C7 C6 C5 120.6(7)
C7 C6 H6 119.7
C5 C6 H6 119.7
C6 C5 C4 119.6(7)
C6 C5 H5 120.2
C4 C5 H5 120.2
C17 C16 C21 118.9(6)
C17 C16 P1 121.7(5)
C21 C16 P1 119.4(5)
C18 C17 C16 120.6(7)
C18 C17 H17 119.7
C16 C17 H17 119.7
C17 C18 C19 122.6(7)
C17 C18 H18 118.7
C19 C18 H18 118.7
C18 C19 C20 115.8(7)
C18 C19 H19 122.1
C20 C19 H19 122.1
C21 C20 C19 121.8(7)
C21 C20 H20 119.1
C19 C20 H20 119.1
C16 C21 C20 120.3(7)
C16 C21 H21 119.9
C20 C21 H21 119.9

loop_
_geom_bond_atom_site_label_1
_geom_bond_atom_site_label_2
_geom_bond_distance
Au1 P1 2.2625(18)
Au1 S1 2.3083(19)
S1 C1 1.757(8)
S2 C2 1.635(12)
S2 C1 1.693(8)
P1 C10 1.814(7)
P1 C4 1.826(7)
P1 C16 1.827(7)
N1 C1 1.278(10)
N1 C3 1.455(11)
C3 C2 1.500(13)
C3 H4 0.9900
C3 H3 0.9900
C2 H1 0.9900
C2 H2 0.9900
C10 C11 1.395(10)
C10 C15 1.407(10)
C11 C12 1.377(10)
C11 H11 0.9500
C12 C13 1.393(11)
C12 H12 0.9500
C13 C14 1.374(11)
C13 H13 0.9500
C14 C15 1.384(10)
C14 H14 0.9500
C15 H15 0.9500
C4 C9 1.383(10)
C4 C5 1.396(10)
C9 C8 1.388(10)
C9 H9 0.9500
C8 C7 1.386(10)
C8 H8 0.9500
C7 C6 1.374(10)
C7 H7 0.9500
C6 C5 1.391(10)
C6 H6 0.9500
C5 H5 0.9500
C16 C17 1.386(10)
C16 C21 1.392(9)
C17 C18 1.376(9)
C17 H17 0.9500
C18 C19 1.404(10)
C18 H18 0.9500
C19 C20 1.414(11)
C19 H19 0.9500
C20 C21 1.393(10)
C20 H20 0.9500
C21 H21 0.9500

loop_
_geom_torsion_atom_site_label_1
_geom_torsion_atom_site_label_2
_geom_torsion_atom_site_label_3
_geom_torsion_atom_site_label_4
_geom_torsion
C3 N1 C1 S2 -1.0(9)
C3 N1 C1 S1 -177.7(6)
C2 S2 C1 N1 11.9(7)
C2 S2 C1 S1 -171.3(5)
Au1 S1 C1 N1 -174.2(6)
Au1 S1 C1 S2 9.2(5)
C1 N1 C3 C2 -12.1(11)
N1 C3 C2 S2 20.0(10)
C1 S2 C2 C3 -17.5(7)
C4 P1 C10 C11 -63.7(6)
C16 P1 C10 C11 46.6(7)
Au1 P1 C10 C11 170.2(5)
C4 P1 C10 C15 117.0(5)
C16 P1 C10 C15 -132.7(5)
Au1 P1 C10 C15 -9.1(6)
C15 C10 C11 C12 -0.7(11)
P1 C10 C11 C12 180.0(6)
C10 C11 C12 C13 1.8(11)
C11 C12 C13 C14 -2.0(11)
C12 C13 C14 C15 1.0(11)
C13 C14 C15 C10 0.1(10)
C11 C10 C15 C14 -0.2(10)
P1 C10 C15 C14 179.1(5)
C10 P1 C4 C9 -166.2(5)
C16 P1 C4 C9 81.2(6)
Au1 P1 C4 C9 -37.5(6)
C10 P1 C4 C5 13.1(7)
C16 P1 C4 C5 -99.4(6)
Au1 P1 C4 C5 141.9(5)
C5 C4 C9 C8 2.9(10)
P1 C4 C9 C8 -177.7(5)
C4 C9 C8 C7 -2.6(11)
C9 C8 C7 C6 2.0(11)
C8 C7 C6 C5 -1.6(11)
C7 C6 C5 C4 1.9(11)
C9 C4 C5 C6 -2.5(10)
P1 C4 C5 C6 178.1(6)
C10 P1 C16 C17 -76.3(6)
C4 P1 C16 C17 36.9(6)
Au1 P1 C16 C17 156.5(5)
C10 P1 C16 C21 103.8(6)
C4 P1 C16 C21 -143.0(5)
Au1 P1 C16 C21 -23.4(6)
C21 C16 C17 C18 -0.5(10)
P1 C16 C17 C18 179.6(5)
C16 C17 C18 C19 0.8(11)
C17 C18 C19 C20 0.1(11)
C18 C19 C20 C21 -1.4(11)
C17 C16 C21 C20 -0.8(10)
P1 C16 C21 C20 179.1(5)
C19 C20 C21 C16 1.8(11)
